data_7130875
loop_
_publ_author_name
'Taylor, Lauren L. K.'
'Andrews, Rebecca'
'Sung, April C. Y.'
'Vitorica-Yrezabal, I\~nigo J.'
'Riddell, Imogen A.'

_publ_section_title
;
 Synthesis and characterisation of an integratively self-sorted [Fe4L6]8+
 tetrahedron
;
_journal_name_full 'Chemical Communications'
_journal_paper_doi 10.1039/D2CC04624E
_journal_year 2022
_chemical_formula_moiety 'C54 H45 Fe N13, 2(C2 F6 N O4 S2), 3.929(C2 H3 N)'
_chemical_formula_sum 'C65.86 H56.79 F12 Fe N18.93 O8 S4'
_chemical_formula_weight 1653.52
_space_group_crystal_system triclinic
_space_group_IT_number 2
_space_group_name_Hall '-P 1'
_space_group_name_H-M_alt 'P -1'
_atom_sites_solution_hydrogens geom
_atom_sites_solution_primary dual
_audit_creation_date 2021-09-28
_audit_creation_method
;
Olex2 1.5
(compiled 2021.08.20 svn.r13c46975 for OlexSys, GUI svn.r6396)
;
_audit_update_record
;
2021-09-28 deposited with the CCDC.	2022-10-10 downloaded from the CCDC.
;
_cell_angle_alpha 80.413(2)
_cell_angle_beta 72.158(2)
_cell_angle_gamma 77.821(2)
_cell_formula_units_Z 2
_cell_length_a 12.5031(2)
_cell_length_b 15.5665(3)
_cell_length_c 19.8576(4)
_cell_measurement_reflns_used 39020
_cell_measurement_temperature 100
_cell_measurement_theta_max 36.0570
_cell_measurement_theta_min 1.5750
_cell_volume 3574.56(12)
_computing_cell_refinement 'CrysAlisPro 1.171.41.93a (Rigaku OD, 2020)'
_computing_data_collection 'CrysAlisPro 1.171.41.93a (Rigaku OD, 2020)'
_computing_data_reduction 'CrysAlisPro 1.171.41.93a (Rigaku OD, 2020)'
_computing_molecular_graphics 'Olex2 1.5 (Dolomanov et al., 2009)'
_computing_publication_material 'Olex2 1.5 (Dolomanov et al., 2009)'
_computing_structure_refinement 'SHELXL 2018/3 (Sheldrick, 2015)'
_computing_structure_solution 'SHELXT 2018/2 (Sheldrick, 2018)'
_diffrn_ambient_temperature 100
_diffrn_detector 'Hybrid Pixel Array Detector'
_diffrn_detector_area_resol_mean 5.8140
_diffrn_detector_type 'Rigaku Saturn724+'
_diffrn_measured_fraction_theta_full 0.990
_diffrn_measured_fraction_theta_max 0.866
_diffrn_measurement_details
;
List of Runs (angles in degrees, time in seconds):

  # Type    Start    End  Width  t~exp~   \w     \q     \k     \f   Frames
#--------------------------------------------------------------------------
  1  \f      0.00 179.00   1.00    0.20   0.00   0.00   0.00    --   179
  2  \w   -145.00  24.00   1.00    0.20    --   30.00   0.00   0.00  169
  3  \w   -145.00  24.00   1.00    0.20    --   30.00   0.00 120.00  169
  4  \w   -145.00  24.00   1.00    0.20    --   30.00   0.00 240.00  169
;
_diffrn_measurement_device 'CrystalLogic Kappa (4 circle)'
_diffrn_measurement_method '\w and \f scans'
_diffrn_orient_matrix_type 'CrysAlisPro convention (1999,Acta A55,543-557)'
_diffrn_orient_matrix_UB_11 -0.0059181000
_diffrn_orient_matrix_UB_12 -0.0437456000
_diffrn_orient_matrix_UB_13 0.0042606000
_diffrn_orient_matrix_UB_21 0.0286072000
_diffrn_orient_matrix_UB_22 -0.0089261000
_diffrn_orient_matrix_UB_23 0.0256842000
_diffrn_orient_matrix_UB_31 -0.0509619000
_diffrn_orient_matrix_UB_32 0.0090156000
_diffrn_orient_matrix_UB_33 0.0258168000
_diffrn_radiation_collimation '0.3 x 1.5 Double Pinhole'
_diffrn_radiation_monochromator synchrotron
_diffrn_radiation_probe x-ray
_diffrn_radiation_type synchrotron
_diffrn_radiation_wavelength 0.6889
_diffrn_reflns_av_R_equivalents 0.0387
_diffrn_reflns_av_unetI/netI 0.0411
_diffrn_reflns_Laue_measured_fraction_full 0.990
_diffrn_reflns_Laue_measured_fraction_max 0.866
_diffrn_reflns_limit_h_max 21
_diffrn_reflns_limit_h_min -20
_diffrn_reflns_limit_k_max 26
_diffrn_reflns_limit_k_min -26
_diffrn_reflns_limit_l_max 33
_diffrn_reflns_limit_l_min -33
_diffrn_reflns_number 77550
_diffrn_reflns_point_group_measured_fraction_full 0.990
_diffrn_reflns_point_group_measured_fraction_max 0.866
_diffrn_reflns_theta_full 24.415
_diffrn_reflns_theta_max 36.267
_diffrn_reflns_theta_min 1.683
_diffrn_source Synchrotron
_diffrn_source_type 'Undulator, I19, DLS, RAL'
_exptl_absorpt_coefficient_mu 0.396
_exptl_absorpt_correction_T_max 1.00000
_exptl_absorpt_correction_T_min 0.61599
_exptl_absorpt_correction_type multi-scan
_exptl_absorpt_process_details
;
CrysAlisPro 1.171.41.93a (Rigaku Oxford Diffraction, 2020)
Empirical absorption correction using spherical harmonics,
implemented in SCALE3 ABSPACK scaling algorithm.
;
_exptl_crystal_colour 'clear light red'
_exptl_crystal_colour_lustre clear
_exptl_crystal_colour_modifier light
_exptl_crystal_colour_primary red
_exptl_crystal_density_diffrn 1.536
_exptl_crystal_description plate
_exptl_crystal_F_000 1693
_exptl_crystal_size_max 0.05
_exptl_crystal_size_mid 0.03
_exptl_crystal_size_min 0.01
_refine_diff_density_max 0.783
_refine_diff_density_min -0.959
_refine_diff_density_rms 0.070
_refine_ls_extinction_method none
_refine_ls_goodness_of_fit_ref 1.082
_refine_ls_hydrogen_treatment constr
_refine_ls_matrix_type full
_refine_ls_number_parameters 1168
_refine_ls_number_reflns 32879
_refine_ls_number_restraints 724
_refine_ls_restrained_S_all 1.073
_refine_ls_R_factor_all 0.0492
_refine_ls_R_factor_gt 0.0422
_refine_ls_shift/su_max 0.002
_refine_ls_shift/su_mean 0.000
_refine_ls_structure_factor_coef Fsqd
_refine_ls_weighting_details 'w=1/[\s^2^(Fo^2^)+(0.0673P)^2^+0.4660P] where P=(Fo^2^+2Fc^2^)/3'
_refine_ls_weighting_scheme calc
_refine_ls_wR_factor_gt 0.1232
_refine_ls_wR_factor_ref 0.1277
_reflns_Friedel_coverage 0.000
_reflns_number_gt 27666
_reflns_number_total 32879
_reflns_threshold_expression 'I > 2\s(I)'
_cod_data_source_file d2cc04624e2.cif
_cod_data_source_block m_ir_lt_040_1235_c2_col1_
_cod_original_cell_volume 3574.56(13)
_cod_database_code 7130875
_shelx_shelxl_version_number 2018/3
_shelx_space_group_comment
;
The symmetry employed for this shelxl refinement is uniquely defined
by the following loop, which should always be used as a source of
symmetry information in preference to the above space-group names.
They are only intended as comments.
;
_shelx_estimated_absorpt_t_max 0.996
_shelx_estimated_absorpt_t_min 0.980
_olex2_refinement_description
;
1. Fixed Uiso
 At 1.2 times of:
  All C(H) groups, All C(H,H) groups
 At 1.5 times of:
  All C(H,H,H) groups
2. Restrained distances
 S3-O6 \\sim S5-O10
 with sigma of 0.02
 S3-C69 \\sim S5-C67
 with sigma of 0.02
 O6-N20 \\sim O10-N21
 with sigma of 0.04
 O5-C69 \\sim O9-C67
 with sigma of 0.04
 F7-F9 \\sim F15-F13
 with sigma of 0.04
 F10-F11 \\sim F17-F18
 with sigma of 0.04
 S3-O5 \\sim S5-O9
 with sigma of 0.02
 F8-C69 \\sim F14-C67
 with sigma of 0.02
 N20-C68 \\sim N21-C66
 with sigma of 0.04
 F7-C69 \\sim F15-C67
 with sigma of 0.02
 S3-N20 \\sim S5-N21
 with sigma of 0.02
 F9-C69 \\sim F13-C67
 with sigma of 0.02
 O7-N20 \\sim O12-N21
 with sigma of 0.04
 O6-C69 \\sim O10-C67
 with sigma of 0.04
 S4-O7 \\sim S6-O12
 with sigma of 0.02
 S3-F8 \\sim S5-F14
 with sigma of 0.04
 S3-F7 \\sim S5-F15
 with sigma of 0.04
 S4-O8 \\sim S6-O11
 with sigma of 0.02
 S4-N20 \\sim S6-N21
 with sigma of 0.02
 S3-F9 \\sim S5-F13
 with sigma of 0.04
 N20-C69 \\sim N21-C67
 with sigma of 0.04
 S4-C68 \\sim S6-C66
 with sigma of 0.02
 F8-F7 \\sim F14-F15
 with sigma of 0.04
 F8-F9 \\sim F14-F13
 with sigma of 0.04
 F10-C68 \\sim F17-C66
 with sigma of 0.02
 F12-C68 \\sim F16-C66
 with sigma of 0.02
 O8-N20 \\sim O11-N21
 with sigma of 0.04
 F12-F11 \\sim F16-F18
 with sigma of 0.04
 F11-C68 \\sim F18-C66
 with sigma of 0.02
 O7-O8 \\sim O12-O11
 with sigma of 0.04
 O7-C68 \\sim O12-C66
 with sigma of 0.04
 O6-O5 \\sim O10-O9
 with sigma of 0.04
 S3-S4 \\sim S5-S6
 with sigma of 0.04
 O5-N20 \\sim O9-N21
 with sigma of 0.04
 O8-C68 \\sim O11-C66
 with sigma of 0.04
 S4-F10 \\sim S6-F17
 with sigma of 0.04
 S4-F12 \\sim S6-F16
 with sigma of 0.04
 S4-F11 \\sim S6-F18
 with sigma of 0.04
 F10-F12 \\sim F17-F16
 with sigma of 0.04
 N15-C30 \\sim N12-C33 \\sim N14-C35 \\sim N13-C37
 with sigma of 0.02
 N15-C32 \\sim N12-C32 \\sim N14-C019 \\sim N13-C019
 with sigma of 0.02
 C39-C37 \\sim C35-C34 \\sim C38-C33 \\sim C30-C31
 with sigma of 0.02
 C34-C019 \\sim C39-C019 \\sim C32-C31 \\sim C38-C32
 with sigma of 0.02
3. Uiso/Uaniso restraints and constraints
C67 \\sim S3 \\sim O6 \\sim O5 \\sim N20 \\sim C69 \\sim S4 \\sim F8 \\sim F7
\\sim F9 \\sim S5 \\sim O9 \\sim F12 \\sim C68 \\sim C66 \\sim F17 \\sim O7
\\sim O8 \\sim O10 \\sim N21 \\sim F11 \\sim F10 \\sim S6 \\sim F18 \\sim F16
\\sim O12 \\sim O11 \\sim F14 \\sim F15 \\sim F13: within 2A with sigma of 0.04
and sigma for terminal atoms of 0.08 within 2A
C34 \\sim N14 \\sim N13 \\sim C39 \\sim N15 \\sim C31 \\sim N12 \\sim C38:
within 2A with sigma of 0.002 and sigma for terminal atoms of 0.004 within 2A
4. Rigid body (RIGU) restrains
 N21, C67, S5, F14, F15, F13, O10, O9, S6, O12, O11, C66, F18, F17, F16, F8,
 S3, O6, O5, N20, C69, S4, F7, F9, O7, O8, C68, F11, F10, F12
 with sigma for 1-2 distances of 0.002 and sigma for 1-3 distances of 0.002
 C65, S2, O3, O4, N19, C64, F4, F6, F5, O1, O2, F2, F3, F1
 with sigma for 1-2 distances of 0.002 and sigma for 1-3 distances of 0.002
5. Others
 Sof(C67)=Sof(S5)=Sof(O10)=Sof(O9)=Sof(N21)=Sof(S6)=Sof(F14)=Sof(F15)=Sof(F13)=
 Sof(O12)=Sof(O11)=Sof(C66)=Sof(F18)=Sof(F17)=Sof(F16)=1-FVAR(1)
 Sof(S3)=Sof(S4)=Sof(F8)=Sof(F10)=Sof(F12)=Sof(F7)=Sof(O7)=Sof(F9)=Sof(O6)=
 Sof(O5)=Sof(O8)=Sof(F11)=Sof(N20)=Sof(N18)=Sof(C58)=Sof(C69)=Sof(C59)=
 Sof(H59A)=Sof(H59B)=Sof(H59C)=Sof(C68)=FVAR(1)
 Sof(H30A)=Sof(H33A)=Sof(H35A)=Sof(H37A)=Sof(N14)=Sof(N15)=Sof(C39)=Sof(H39)=
 Sof(C38)=Sof(H38)=1-FVAR(2)
 Sof(N12)=Sof(N13)=Sof(C31)=Sof(H31)=Sof(C34)=Sof(H34)=Sof(H30)=Sof(H33)=
 Sof(H35)=Sof(H37)=FVAR(2)
6.a Secondary CH2 refined with riding coordinates:
 C5(H5A,H5B), C1(H1A,H1B), C3(H3A,H3B), C4(H4A,H4B), C6(H6A,H6B), C2(H2A,H2B)
6.b Aromatic/amide H refined with riding coordinates:
 C12(H12), C16(H16), C40(H40), C28(H28), C31(H31), C34(H34), C26(H26),
 C45(H45), C25(H25), C23(H23), C19(H19), C42(H42), C7(H7), C15(H15), C14(H14),
 C30(H30), C30(H30A), C10(H10), C33(H33), C33(H33A), C20(H20), C9(H9), C49(H49),
  C48(H48), C36(H36), C43(H43), C21(H21), C22(H22), C52(H52), C47(H47),
 C35(H35A), C35(H35), C37(H37), C37(H37A), C54(H54), C55(H55), C53(H53),
 C39(H39), C38(H38)
6.c Idealised Me refined as rotating group:
 C59(H59A,H59B,H59C), C57(H57A,H57B,H57C), C61(H61A,H61B,H61C), C63(H63A,H63B,
 H63C)
;
_olex2_submission_special_instructions 'No special instructions were received'
_oxdiff_exptl_absorpt_empirical_details
;
Empirical correction (ABSPACK) includes:
- Absorption correction using spherical harmonics
- Frame scaling
;
_oxdiff_exptl_absorpt_empirical_full_max 1.597
_oxdiff_exptl_absorpt_empirical_full_min 0.387

loop_
_space_group_symop_operation_xyz
'x, y, z'
'-x, -y, -z'

loop_
_atom_site_label
_atom_site_type_symbol
_atom_site_fract_x
_atom_site_fract_y
_atom_site_fract_z
_atom_site_U_iso_or_equiv
_atom_site_adp_type
_atom_site_occupancy
_atom_site_site_symmetry_order
_atom_site_calc_flag
_atom_site_refinement_flags_posn
_atom_site_refinement_flags_adp
_atom_site_refinement_flags_occupancy
_atom_site_disorder_assembly
_atom_site_disorder_group
Fe1 Fe 1.03496(2) 0.28104(2) 0.21779(2) 0.01296(3) Uani 1 1 d . . . . .
S2 S 0.24676(2) 0.54831(2) 0.34019(2) 0.02401(5) Uani 1 1 d . . . . .
S3 S 0.76663(2) 0.99578(2) -0.00263(2) 0.02149(5) Uani 0.9294(7) 1 d D U P A 1
S1 S 0.13145(3) 0.69500(2) 0.27389(2) 0.02771(6) Uani 1 1 d . . . . .
S4 S 0.71110(2) 0.87347(2) 0.11712(2) 0.02348(6) Uani 0.9294(7) 1 d D U P A 1
F4 F 0.17759(7) 0.45638(5) 0.46210(4) 0.03569(16) Uani 1 1 d . . . . .
F6 F 0.09406(8) 0.44415(6) 0.38547(5) 0.04021(19) Uani 1 1 d . . . . .
F8 F 0.60243(8) 1.09578(6) 0.08228(4) 0.03398(17) Uani 0.9294(7) 1 d D U P A 1
O3 O 0.28311(8) 0.60583(6) 0.37466(5) 0.02957(16) Uani 1 1 d . . . . .
F5 F 0.05104(8) 0.56298(6) 0.43707(5) 0.0448(2) Uani 1 1 d . . . . .
F2 F 0.34464(8) 0.71059(7) 0.21400(5) 0.0453(2) Uani 1 1 d . . . . .
F10 F 0.49231(8) 0.93442(7) 0.14297(6) 0.0434(2) Uani 0.9294(7) 1 d D U P A 1
F12 F 0.54198(8) 0.80350(6) 0.11005(6) 0.0431(2) Uani 0.9294(7) 1 d D U P A 1
N5 N 0.99205(6) 0.39755(5) 0.16885(4) 0.01504(12) Uani 1 1 d . . . . .
F3 F 0.25351(10) 0.69794(7) 0.14097(5) 0.0519(2) Uani 1 1 d . . . . .
F1 F 0.22494(10) 0.82009(6) 0.18626(6) 0.0528(3) Uani 1 1 d . . . . .
N4 N 0.91139(6) 0.22948(5) 0.20488(4) 0.01501(12) Uani 1 1 d . . . . .
N3 N 1.07458(6) 0.17019(5) 0.27493(4) 0.01602(12) Uani 1 1 d . . . . .
F7 F 0.67341(10) 1.15883(6) -0.02262(6) 0.0488(3) Uani 0.9294(7) 1 d D U P A 1
N2 N 1.15311(6) 0.34014(5) 0.22637(4) 0.01578(12) Uani 1 1 d . . . . .
O4 O 0.32701(8) 0.47399(6) 0.31177(5) 0.03341(18) Uani 1 1 d . . . . .
O7 O 0.71929(10) 0.93444(7) 0.16105(6) 0.0305(2) Uani 0.9294(7) 1 d D U P A 1
F9 F 0.55981(9) 1.06608(8) -0.00687(6) 0.0524(3) Uani 0.9294(7) 1 d D U P A 1
N1 N 1.11407(7) 0.23763(5) 0.12631(4) 0.01654(12) Uani 1 1 d . . . . .
N6 N 0.94520(6) 0.31428(5) 0.31293(4) 0.01492(12) Uani 1 1 d . . . . .
O6 O 0.84591(8) 1.02225(6) 0.02514(5) 0.02831(17) Uani 0.9294(7) 1 d D U P A 1
O5 O 0.79544(9) 0.99193(6) -0.07769(5) 0.02940(18) Uani 0.9294(7) 1 d D U P A 1
O1 O 0.12337(9) 0.74591(6) 0.32908(5) 0.0368(2) Uani 1 1 d . . . . .
N7 N 1.30871(8) 0.17543(6) 0.18279(5) 0.02140(15) Uani 1 1 d . . . . .
O8 O 0.77247(9) 0.78526(6) 0.12272(7) 0.0357(2) Uani 0.9294(7) 1 d D U P A 1
F11 F 0.53903(10) 0.82347(9) 0.21492(6) 0.0555(3) Uani 0.9294(7) 1 d D U P A 1
N8 N 0.45778(7) 0.10922(6) 0.35053(5) 0.02226(15) Uani 1 1 d . . . . .
O2 O 0.03636(9) 0.70695(7) 0.24514(6) 0.0418(2) Uani 1 1 d . . . . .
N9 N 0.24049(8) 0.25147(6) 0.46717(5) 0.02550(17) Uani 1 1 d . . . . .
N10 N 0.58525(8) 0.58996(6) 0.47405(6) 0.02873(19) Uani 1 1 d . . . . .
N010 N 0.67654(10) 0.45082(7) 0.26114(6) 0.0320(2) Uani 1 1 d . . . . .
N12 N 0.6335(7) 0.6166(7) 0.0401(5) 0.0186(9) Uani 0.512(8) 1 d D U P B 1
N11 N 0.59508(10) 0.82128(7) 0.42020(6) 0.0329(2) Uani 1 1 d . . . . .
C12 C 0.80584(7) 0.22798(6) 0.24776(5) 0.01611(14) Uani 1 1 d . . . . .
H12 H 0.781417 0.259504 0.288386 0.019 Uiso 1 1 calc R U . . .
N19 N 0.17904(10) 0.59332(7) 0.28482(5) 0.0305(2) Uani 1 1 d . . . . .
N13 N 0.5756(8) 0.5510(4) -0.1090(5) 0.0195(9) Uani 0.512(8) 1 d D U P B 1
C44 C 0.82164(8) 0.40967(6) 0.39906(5) 0.01851(15) Uani 1 1 d . . . . .
C24 C 1.04781(8) 0.46054(6) 0.17552(5) 0.01621(14) Uani 1 1 d . . . . .
C16 C 0.44582(8) 0.26195(7) 0.36219(5) 0.02095(16) Uani 1 1 d . . . . .
H16 H 0.403026 0.314078 0.382595 0.025 Uiso 1 1 calc R U . . .
C019 C 0.55501(8) 0.58926(6) -0.05106(5) 0.01891(15) Uani 1 1 d D . . . .
C18 C 0.28856(8) 0.18003(6) 0.43189(5) 0.01956(15) Uani 1 1 d . . . . .
C41 C 0.94935(8) 0.24784(6) 0.36627(5) 0.01680(14) Uani 1 1 d . . . . .
C40 C 1.02224(8) 0.16672(6) 0.34182(5) 0.01761(14) Uani 1 1 d . . . . .
H40 H 1.030743 0.114294 0.373305 0.021 Uiso 1 1 calc R U . . .
C28 C 0.91264(8) 0.42199(6) 0.13390(5) 0.01648(14) Uani 1 1 d . . . . .
H28 H 0.876330 0.377832 0.126759 0.020 Uiso 1 1 calc R U . . .
C31 C 0.7227(9) 0.4901(6) -0.0243(6) 0.0176(8) Uani 0.512(8) 1 d D U P B 1
H31 H 0.726082 0.452322 -0.058091 0.021 Uiso 0.512(8) 1 calc R U P B 1
C11 C 0.72957(8) 0.18223(6) 0.23574(5) 0.01727(14) Uani 1 1 d . . . . .
C34 C 0.4596(9) 0.6579(8) -0.0280(6) 0.0217(9) Uani 0.512(8) 1 d D U P B 1
H34 H 0.446120 0.687703 0.012601 0.026 Uiso 0.512(8) 1 calc R U P B 1
C26 C 0.93161(9) 0.57435(6) 0.11985(5) 0.02075(16) Uani 1 1 d . . . . .
H26 H 0.907797 0.634965 0.105683 0.025 Uiso 1 1 calc R U . . .
N20 N 0.72185(9) 0.90868(7) 0.03660(6) 0.02614(19) Uani 0.9294(7) 1 d D U P A 1
N17 N 0.84296(11) 0.04872(8) 0.35625(7) 0.0377(2) Uani 1 1 d . . . . .
C45 C 0.88285(7) 0.39277(6) 0.32948(5) 0.01617(14) Uani 1 1 d . . . . .
H45 H 0.880000 0.439347 0.292163 0.019 Uiso 1 1 calc R U . . .
C29 C 0.79449(8) 0.52963(6) 0.06781(5) 0.01966(15) Uani 1 1 d . . . . .
C25 C 1.01796(8) 0.54914(6) 0.15335(5) 0.02007(16) Uani 1 1 d . . . . .
H25 H 1.055832 0.592044 0.160872 0.024 Uiso 1 1 calc R U . . .
C27 C 0.88055(8) 0.50946(6) 0.10740(5) 0.01731(14) Uani 1 1 d . . . . .
C17 C 0.40171(8) 0.18367(6) 0.37944(5) 0.01962(15) Uani 1 1 d . . . . .
C23 C 1.13917(8) 0.42422(6) 0.20826(5) 0.01751(14) Uani 1 1 d . . . . .
H23 H 1.185930 0.460355 0.215880 0.021 Uiso 1 1 calc R U . . .
C32 C 0.63757(8) 0.56687(6) -0.00803(5) 0.01842(15) Uani 1 1 d D . . . .
C5 C 1.15056(8) 0.09049(6) 0.24737(5) 0.01985(15) Uani 1 1 d . . . . .
H5A H 1.135197 0.080319 0.203556 0.024 Uiso 1 1 calc R U . . .
H5B H 1.134866 0.038740 0.283019 0.024 Uiso 1 1 calc R U . . .
C19 C 0.23755(9) 0.10567(7) 0.44391(5) 0.02170(16) Uani 1 1 d . . . . .
H19 H 0.272780 0.056936 0.417116 0.026 Uiso 1 1 calc R U . . .
C1 C 1.22889(8) 0.24981(7) 0.08341(5) 0.02049(16) Uani 1 1 d . . . . .
H1A H 1.241254 0.309333 0.087321 0.025 Uiso 1 1 calc R U . . .
H1B H 1.236970 0.245769 0.032806 0.025 Uiso 1 1 calc R U . . .
C8 C 0.94495(8) 0.18568(6) 0.14614(5) 0.01720(14) Uani 1 1 d . . . . .
C42 C 0.88900(9) 0.25864(7) 0.43663(5) 0.02153(16) Uani 1 1 d . . . . .
H42 H 0.891745 0.210641 0.472866 0.026 Uiso 1 1 calc R U . . .
C3 C 1.24534(8) 0.30009(6) 0.25870(5) 0.01829(15) Uani 1 1 d . . . . .
H3A H 1.214962 0.262333 0.302975 0.022 Uiso 1 1 calc R U . . .
H3B H 1.275349 0.347270 0.271421 0.022 Uiso 1 1 calc R U . . .
C46 C 0.75603(8) 0.49909(6) 0.41142(5) 0.02023(16) Uani 1 1 d . . . . .
C7 C 1.05769(8) 0.19702(6) 0.10122(5) 0.01884(15) Uani 1 1 d . . . . .
H7 H 1.088226 0.175700 0.055864 0.023 Uiso 1 1 calc R U . . .
C15 C 0.55280(8) 0.26255(7) 0.31493(5) 0.02089(16) Uani 1 1 d . . . . .
H15 H 0.584663 0.315235 0.302671 0.025 Uiso 1 1 calc R U . . .
C4 C 1.34240(8) 0.24415(7) 0.20770(5) 0.02020(16) Uani 1 1 d . . . . .
H4A H 1.377509 0.283787 0.166008 0.024 Uiso 1 1 calc R U . . .
H4B H 1.401525 0.216906 0.232103 0.024 Uiso 1 1 calc R U . . .
C14 C 0.56089(9) 0.11095(7) 0.30450(6) 0.02237(17) Uani 1 1 d . . . . .
H14 H 0.600509 0.058410 0.283619 0.027 Uiso 1 1 calc R U . . .
C13 C 0.61402(8) 0.18539(6) 0.28520(5) 0.01896(15) Uani 1 1 d . . . . .
C30 C 0.80046(9) 0.47766(8) 0.01572(5) 0.02480(18) Uani 1 1 d D . . . .
H30 H 0.862362 0.429807 0.006603 0.030 Uiso 0.512(8) 1 calc R U P B 1
H30A H 0.856210 0.425804 0.007035 0.030 Uiso 0.488(8) 1 calc R U P B 2
C10 C 0.76743(8) 0.13402(6) 0.17728(5) 0.02048(16) Uani 1 1 d . . . . .
H10 H 0.719353 0.099700 0.168810 0.025 Uiso 1 1 calc R U . . .
C33 C 0.70452(9) 0.60049(7) 0.08046(6) 0.02440(18) Uani 1 1 d D . . . .
H33 H 0.694135 0.636404 0.116989 0.029 Uiso 0.512(8) 1 calc R U P B 1
H33A H 0.702910 0.637888 0.114114 0.029 Uiso 0.488(8) 1 calc R U P B 2
C20 C 0.13409(10) 0.10402(8) 0.49585(6) 0.02545(19) Uani 1 1 d . . . . .
H20 H 0.097572 0.053838 0.505472 0.031 Uiso 1 1 calc R U . . .
C6 C 1.27652(8) 0.09924(7) 0.23066(6) 0.02248(17) Uani 1 1 d . . . . .
H6A H 1.293256 0.101407 0.275898 0.027 Uiso 1 1 calc R U . . .
H6B H 1.324491 0.045574 0.209847 0.027 Uiso 1 1 calc R U . . .
C9 C 0.87586(9) 0.13656(7) 0.13156(5) 0.02097(16) Uani 1 1 d . . . . .
H9 H 0.902435 0.105093 0.090852 0.025 Uiso 1 1 calc R U . . .
C49 C 0.73188(10) 0.65702(7) 0.38719(6) 0.02551(19) Uani 1 1 d . . . . .
H49 H 0.758711 0.709333 0.362028 0.031 Uiso 1 1 calc R U . . .
C48 C 0.79688(9) 0.57519(7) 0.37380(6) 0.02364(18) Uani 1 1 d . . . . .
H48 H 0.869111 0.570569 0.339151 0.028 Uiso 1 1 calc R U . . .
C36 C 0.40672(9) 0.63049(8) -0.13182(6) 0.02521(19) Uani 1 1 d . . . . .
H36 H 0.355048 0.644767 -0.160112 0.030 Uiso 1 1 calc R U . . .
C43 C 0.82446(9) 0.34070(7) 0.45331(5) 0.02242(17) Uani 1 1 d . . . . .
H43 H 0.782841 0.349556 0.501146 0.027 Uiso 1 1 calc R U . . .
C51 C 0.55305(10) 0.74844(7) 0.45542(6) 0.02573(19) Uani 1 1 d . . . . .
C50 C 0.62632(9) 0.66189(7) 0.43814(6) 0.02391(18) Uani 1 1 d . . . . .
C21 C 0.08495(9) 0.17638(8) 0.53336(6) 0.02637(19) Uani 1 1 d . . . . .
H21 H 0.014763 0.176604 0.569717 0.032 Uiso 1 1 calc R U . . .
C22 C 0.14038(9) 0.24855(8) 0.51674(6) 0.0274(2) Uani 1 1 d . . . . .
H22 H 0.105480 0.298742 0.541870 0.033 Uiso 1 1 calc R U . . .
C2 C 1.31883(8) 0.17931(7) 0.10845(5) 0.02239(17) Uani 1 1 d . . . . .
H2A H 1.312274 0.120778 0.098305 0.027 Uiso 1 1 calc R U . . .
H2B H 1.395574 0.191615 0.080621 0.027 Uiso 1 1 calc R U . . .
N16 N 0.85704(12) 0.07042(9) 0.58510(8) 0.0446(3) Uani 1 1 d . . . . .
N18 N 0.92230(12) 0.26247(9) -0.02298(7) 0.0389(3) Uani 0.9294(7) 1 d . . P A -1
C52 C 0.44790(10) 0.75206(8) 0.50588(7) 0.0294(2) Uani 1 1 d . . . . .
H52 H 0.420335 0.699262 0.529074 0.035 Uiso 1 1 calc R U . . .
C56 C 0.84161(11) -0.01413(8) 0.33415(7) 0.0312(2) Uani 1 1 d . . . . .
C47 C 0.64910(10) 0.51108(7) 0.46080(6) 0.0272(2) Uani 1 1 d . . . . .
H47 H 0.619785 0.459971 0.486654 0.033 Uiso 1 1 calc R U . . .
C35 C 0.38910(11) 0.67523(8) -0.07339(7) 0.0294(2) Uani 1 1 d D . . . .
H35A H 0.323977 0.719397 -0.059264 0.035 Uiso 0.488(8) 1 calc R U P B 2
H35 H 0.324570 0.720889 -0.063395 0.035 Uiso 0.512(8) 1 calc R U P B 1
C64 C 0.13566(10) 0.49975(8) 0.41036(6) 0.0277(2) Uani 1 1 d . . . . .
C60 C 0.62485(10) 0.51930(9) 0.27161(7) 0.0297(2) Uani 1 1 d . . . . .
C62 C 0.77691(11) 0.11414(8) 0.61335(7) 0.0310(2) Uani 1 1 d . . . . .
C37 C 0.50090(10) 0.56486(8) -0.14790(6) 0.0274(2) Uani 1 1 d D . . . .
H37 H 0.512863 0.530236 -0.185513 0.033 Uiso 0.512(8) 1 calc R U P B 1
H37A H 0.516000 0.538558 -0.190459 0.033 Uiso 0.488(8) 1 calc R U P B 2
C58 C 0.95005(13) 0.20920(10) -0.06105(9) 0.0293(3) Uani 0.9294(7) 1 d . . P A -1
C69 C 0.64249(12) 1.08459(9) 0.01355(7) 0.0302(2) Uani 0.9294(7) 1 d D U P A 1
C59 C 0.98717(13) 0.14122(10) -0.10945(8) 0.0316(3) Uani 0.9294(7) 1 d . . P A -1
H59A H 1.031201 0.165176 -0.156143 0.047 Uiso 0.9294(7) 1 calc R U P A -1
H59B H 0.920363 0.122088 -0.114355 0.047 Uiso 0.9294(7) 1 calc R U P A -1
H59C H 1.034957 0.090607 -0.090460 0.047 Uiso 0.9294(7) 1 calc R U P A -1
C54 C 0.42614(13) 0.90905(9) 0.48726(8) 0.0394(3) Uani 1 1 d . . . . .
H54 H 0.384427 0.966072 0.497703 0.047 Uiso 1 1 calc R U . . .
C55 C 0.53117(14) 0.89968(8) 0.43674(8) 0.0387(3) Uani 1 1 d . . . . .
H55 H 0.559630 0.951731 0.412400 0.046 Uiso 1 1 calc R U . . .
C53 C 0.38327(12) 0.83417(9) 0.52209(8) 0.0363(3) Uani 1 1 d . . . . .
H53 H 0.310875 0.838492 0.556564 0.044 Uiso 1 1 calc R U . . .
C65 C 0.24509(13) 0.73275(9) 0.19917(7) 0.0349(3) Uani 1 1 d . . . . .
C68 C 0.56190(12) 0.85817(10) 0.14726(9) 0.0327(3) Uani 0.9294(7) 1 d D U P A 1
C57 C 0.83505(16) -0.09409(10) 0.30719(9) 0.0436(3) Uani 1 1 d . . . . .
H57A H 0.817611 -0.078293 0.261366 0.065 Uiso 1 1 calc R U . . .
H57B H 0.774855 -0.123280 0.341255 0.065 Uiso 1 1 calc R U . . .
H57C H 0.908286 -0.134340 0.300859 0.065 Uiso 1 1 calc R U . . .
C61 C 0.55953(14) 0.60717(11) 0.28376(10) 0.0468(4) Uani 1 1 d . . . . .
H61A H 0.514179 0.626141 0.249811 0.070 Uiso 1 1 calc R U . . .
H61B H 0.611731 0.648750 0.277260 0.070 Uiso 1 1 calc R U . . .
H61C H 0.508635 0.605851 0.332397 0.070 Uiso 1 1 calc R U . . .
C63 C 0.67446(14) 0.17037(13) 0.64960(10) 0.0497(4) Uani 1 1 d . . . . .
H63A H 0.681630 0.232490 0.633695 0.075 Uiso 1 1 calc R U . . .
H63B H 0.663820 0.159103 0.701088 0.075 Uiso 1 1 calc R U . . .
H63C H 0.608590 0.157572 0.638565 0.075 Uiso 1 1 calc R U . . .
C67 C 0.9724(15) 0.8496(12) 0.1222(10) 0.056(4) Uani 0.0706(7) 1 d D U P A 2
S5 S 0.8550(4) 0.8812(3) 0.0817(2) 0.0333(9) Uani 0.0706(7) 1 d D U P A 2
O10 O 0.8484(13) 0.8023(8) 0.0574(7) 0.037(3) Uani 0.0706(7) 1 d D U P A 2
O9 O 0.8860(16) 0.9532(10) 0.0293(9) 0.057(4) Uani 0.0706(7) 1 d D U P A 2
N21 N 0.7517(13) 0.9177(11) 0.1441(9) 0.037(3) Uani 0.0706(7) 1 d D U P A 2
S6 S 0.6541(5) 0.8635(3) 0.1898(2) 0.0391(11) Uani 0.0706(7) 1 d D U P A 2
F14 F 1.0644(14) 0.8184(15) 0.0728(10) 0.070(5) Uani 0.0706(7) 1 d D U P A 2
F15 F 0.9512(16) 0.7850(10) 0.1739(8) 0.065(4) Uani 0.0706(7) 1 d D U P A 2
F13 F 0.9898(14) 0.9166(10) 0.1478(10) 0.065(4) Uani 0.0706(7) 1 d D U P A 2
O12 O 0.6867(17) 0.7690(8) 0.1954(9) 0.053(4) Uani 0.0706(7) 1 d D U P A 2
O11 O 0.5944(16) 0.9052(14) 0.2524(8) 0.064(5) Uani 0.0706(7) 1 d D U P A 2
C66 C 0.5560(15) 0.8900(13) 0.1348(9) 0.050(3) Uani 0.0706(7) 1 d D U P A 2
F18 F 0.4686(16) 0.8472(15) 0.1669(10) 0.084(5) Uani 0.0706(7) 1 d D U P A 2
F17 F 0.6065(14) 0.8588(12) 0.0717(7) 0.062(4) Uani 0.0706(7) 1 d D U P A 2
F16 F 0.5274(19) 0.9771(11) 0.1247(13) 0.082(5) Uani 0.0706(7) 1 d D U P A 2
N14 N 0.4679(8) 0.6534(7) -0.0379(5) 0.0217(9) Uani 0.488(8) 1 d D U P B 2
N15 N 0.7244(8) 0.5038(5) -0.0216(6) 0.0198(9) Uani 0.488(8) 1 d D U P B 2
C39 C 0.5750(10) 0.5347(5) -0.1062(5) 0.0195(9) Uani 0.488(8) 1 d D U P B 2
H39 H 0.632467 0.483576 -0.113526 0.023 Uiso 0.488(8) 1 calc R U P B 2
C38 C 0.6162(8) 0.6213(9) 0.0478(6) 0.0186(8) Uani 0.488(8) 1 d D U P B 2
H38 H 0.550866 0.665617 0.060904 0.022 Uiso 0.488(8) 1 calc R U P B 2

loop_
_atom_site_aniso_label
_atom_site_aniso_U_11
_atom_site_aniso_U_22
_atom_site_aniso_U_33
_atom_site_aniso_U_23
_atom_site_aniso_U_13
_atom_site_aniso_U_12
Fe1 0.01097(5) 0.01463(5) 0.01337(5) -0.00299(4) -0.00332(4) -0.00142(4)
S2 0.02739(12) 0.02308(11) 0.01974(10) -0.00544(8) -0.00123(9) -0.00601(9)
S3 0.02168(12) 0.01989(11) 0.02532(12) -0.00774(9) -0.00797(9) -0.00261(9)
S1 0.02848(13) 0.02570(12) 0.03035(13) -0.00588(10) -0.00868(10) -0.00484(10)
S4 0.02116(12) 0.01993(11) 0.02895(13) -0.00590(9) -0.00555(10) -0.00241(9)
F4 0.0420(4) 0.0386(4) 0.0265(3) 0.0046(3) -0.0097(3) -0.0132(3)
F6 0.0457(5) 0.0430(4) 0.0391(4) 0.0001(3) -0.0135(4) -0.0244(4)
F8 0.0346(4) 0.0340(4) 0.0324(4) -0.0144(3) -0.0125(3) 0.0092(3)
O3 0.0345(4) 0.0302(4) 0.0266(4) -0.0062(3) -0.0073(3) -0.0106(3)
F5 0.0349(4) 0.0385(4) 0.0428(5) -0.0028(3) 0.0103(4) 0.0004(3)
F2 0.0315(4) 0.0616(6) 0.0403(4) 0.0079(4) -0.0103(3) -0.0126(4)
F10 0.0231(4) 0.0458(5) 0.0551(6) -0.0184(5) -0.0038(4) 0.0071(4)
F12 0.0296(4) 0.0412(5) 0.0617(6) -0.0133(4) -0.0082(4) -0.0141(4)
N5 0.0132(3) 0.0182(3) 0.0140(3) -0.0025(2) -0.0036(2) -0.0033(2)
F3 0.0663(7) 0.0640(6) 0.0257(4) -0.0005(4) -0.0134(4) -0.0144(5)
F1 0.0659(7) 0.0372(4) 0.0604(6) 0.0174(4) -0.0307(5) -0.0182(4)
N4 0.0136(3) 0.0157(3) 0.0159(3) -0.0024(2) -0.0045(2) -0.0018(2)
N3 0.0132(3) 0.0164(3) 0.0186(3) -0.0037(2) -0.0045(2) -0.0012(2)
F7 0.0684(7) 0.0270(4) 0.0423(5) -0.0016(4) -0.0161(5) 0.0098(4)
N2 0.0129(3) 0.0185(3) 0.0162(3) -0.0035(2) -0.0042(2) -0.0018(2)
O4 0.0339(4) 0.0288(4) 0.0308(4) -0.0098(3) 0.0015(3) -0.0014(3)
O7 0.0397(6) 0.0270(5) 0.0282(5) -0.0059(4) -0.0131(4) -0.0059(4)
F9 0.0349(5) 0.0728(7) 0.0600(6) -0.0322(5) -0.0316(5) 0.0147(5)
N1 0.0139(3) 0.0187(3) 0.0164(3) -0.0040(2) -0.0029(2) -0.0019(2)
N6 0.0127(3) 0.0170(3) 0.0155(3) -0.0032(2) -0.0043(2) -0.0019(2)
O6 0.0280(4) 0.0270(4) 0.0361(5) -0.0036(3) -0.0152(4) -0.0088(3)
O5 0.0350(5) 0.0289(4) 0.0250(4) -0.0092(3) -0.0047(3) -0.0078(4)
O1 0.0408(5) 0.0309(4) 0.0392(5) -0.0154(4) -0.0090(4) -0.0014(4)
N7 0.0191(4) 0.0232(4) 0.0227(4) -0.0060(3) -0.0053(3) -0.0036(3)
O8 0.0300(5) 0.0216(4) 0.0550(6) -0.0050(4) -0.0141(4) 0.0006(3)
F11 0.0455(6) 0.0731(8) 0.0387(5) 0.0079(5) 0.0020(4) -0.0218(5)
N8 0.0162(3) 0.0216(3) 0.0281(4) 0.0007(3) -0.0055(3) -0.0051(3)
O2 0.0359(5) 0.0418(5) 0.0544(6) -0.0049(5) -0.0225(5) -0.0068(4)
N9 0.0194(4) 0.0245(4) 0.0310(4) -0.0056(3) -0.0039(3) -0.0031(3)
N10 0.0223(4) 0.0237(4) 0.0361(5) -0.0117(4) 0.0004(4) -0.0013(3)
N010 0.0283(5) 0.0344(5) 0.0355(5) -0.0017(4) -0.0118(4) -0.0075(4)
N12 0.013(2) 0.0193(11) 0.0211(18) -0.0039(10) -0.0041(16) 0.0035(13)
N11 0.0404(6) 0.0213(4) 0.0382(5) -0.0053(4) -0.0161(5) 0.0011(4)
C12 0.0138(3) 0.0178(3) 0.0172(3) -0.0020(3) -0.0049(3) -0.0027(3)
N19 0.0459(6) 0.0234(4) 0.0248(4) -0.0041(3) -0.0115(4) -0.0084(4)
N13 0.0207(8) 0.017(2) 0.0194(9) 0.0006(14) -0.0071(7) -0.0012(15)
C44 0.0159(4) 0.0211(4) 0.0180(4) -0.0064(3) -0.0025(3) -0.0021(3)
C24 0.0147(3) 0.0172(3) 0.0170(3) -0.0021(3) -0.0043(3) -0.0035(3)
C16 0.0169(4) 0.0220(4) 0.0241(4) -0.0003(3) -0.0062(3) -0.0047(3)
C019 0.0176(4) 0.0227(4) 0.0167(3) 0.0006(3) -0.0058(3) -0.0049(3)
C18 0.0156(4) 0.0215(4) 0.0217(4) 0.0001(3) -0.0065(3) -0.0034(3)
C41 0.0150(3) 0.0188(3) 0.0159(3) -0.0020(3) -0.0035(3) -0.0026(3)
C40 0.0163(4) 0.0174(3) 0.0187(4) -0.0010(3) -0.0055(3) -0.0017(3)
C28 0.0149(3) 0.0191(3) 0.0158(3) -0.0014(3) -0.0049(3) -0.0032(3)
C31 0.0189(9) 0.019(2) 0.0170(10) -0.0066(13) -0.0071(7) -0.0011(13)
C11 0.0149(3) 0.0180(3) 0.0203(4) 0.0001(3) -0.0072(3) -0.0041(3)
C34 0.0198(12) 0.0266(14) 0.017(2) -0.0054(14) -0.0076(15) 0.0046(9)
C26 0.0202(4) 0.0179(4) 0.0247(4) 0.0016(3) -0.0088(3) -0.0040(3)
N20 0.0290(5) 0.0254(4) 0.0258(4) -0.0096(3) -0.0036(4) -0.0095(4)
N17 0.0402(6) 0.0308(5) 0.0443(6) 0.0019(4) -0.0171(5) -0.0076(4)
C45 0.0144(3) 0.0171(3) 0.0168(3) -0.0043(3) -0.0036(3) -0.0014(3)
C29 0.0183(4) 0.0227(4) 0.0182(4) 0.0030(3) -0.0071(3) -0.0053(3)
C25 0.0195(4) 0.0183(4) 0.0238(4) -0.0005(3) -0.0077(3) -0.0051(3)
C27 0.0154(3) 0.0199(4) 0.0162(3) 0.0003(3) -0.0049(3) -0.0031(3)
C17 0.0152(4) 0.0220(4) 0.0222(4) 0.0011(3) -0.0071(3) -0.0047(3)
C23 0.0156(3) 0.0190(3) 0.0195(4) -0.0030(3) -0.0057(3) -0.0044(3)
C32 0.0170(4) 0.0216(4) 0.0165(3) 0.0010(3) -0.0054(3) -0.0041(3)
C5 0.0168(4) 0.0168(3) 0.0251(4) -0.0048(3) -0.0056(3) 0.0005(3)
C19 0.0198(4) 0.0233(4) 0.0222(4) -0.0008(3) -0.0050(3) -0.0067(3)
C1 0.0154(4) 0.0270(4) 0.0181(4) -0.0062(3) -0.0006(3) -0.0046(3)
C8 0.0159(3) 0.0191(3) 0.0176(3) -0.0050(3) -0.0050(3) -0.0023(3)
C42 0.0224(4) 0.0235(4) 0.0160(4) -0.0011(3) -0.0027(3) -0.0029(3)
C3 0.0148(3) 0.0216(4) 0.0203(4) -0.0038(3) -0.0077(3) -0.0019(3)
C46 0.0180(4) 0.0205(4) 0.0219(4) -0.0085(3) -0.0034(3) -0.0013(3)
C7 0.0169(4) 0.0221(4) 0.0180(4) -0.0067(3) -0.0040(3) -0.0023(3)
C15 0.0178(4) 0.0226(4) 0.0228(4) -0.0007(3) -0.0059(3) -0.0056(3)
C4 0.0139(3) 0.0240(4) 0.0236(4) -0.0053(3) -0.0060(3) -0.0019(3)
C14 0.0169(4) 0.0212(4) 0.0291(5) 0.0012(3) -0.0073(3) -0.0052(3)
C13 0.0155(4) 0.0213(4) 0.0216(4) 0.0011(3) -0.0077(3) -0.0054(3)
C30 0.0200(4) 0.0356(5) 0.0188(4) -0.0037(4) -0.0061(3) -0.0033(4)
C10 0.0200(4) 0.0220(4) 0.0233(4) -0.0034(3) -0.0092(3) -0.0064(3)
C33 0.0242(4) 0.0216(4) 0.0302(5) 0.0006(3) -0.0143(4) -0.0027(3)
C20 0.0237(5) 0.0288(5) 0.0241(4) -0.0005(4) -0.0053(4) -0.0091(4)
C6 0.0160(4) 0.0206(4) 0.0295(5) -0.0051(3) -0.0065(3) 0.0018(3)
C9 0.0212(4) 0.0233(4) 0.0220(4) -0.0072(3) -0.0078(3) -0.0052(3)
C49 0.0275(5) 0.0201(4) 0.0277(5) -0.0054(3) -0.0055(4) -0.0025(4)
C48 0.0233(4) 0.0221(4) 0.0245(4) -0.0065(3) -0.0037(3) -0.0031(3)
C36 0.0229(4) 0.0327(5) 0.0225(4) 0.0032(4) -0.0112(4) -0.0078(4)
C43 0.0229(4) 0.0257(4) 0.0161(4) -0.0050(3) -0.0009(3) -0.0033(3)
C51 0.0279(5) 0.0229(4) 0.0290(5) -0.0093(4) -0.0134(4) 0.0031(4)
C50 0.0222(4) 0.0227(4) 0.0282(5) -0.0092(3) -0.0077(4) -0.0008(3)
C21 0.0195(4) 0.0343(5) 0.0242(4) -0.0039(4) -0.0036(3) -0.0055(4)
C22 0.0199(4) 0.0297(5) 0.0303(5) -0.0083(4) -0.0021(4) -0.0027(4)
C2 0.0143(4) 0.0287(4) 0.0235(4) -0.0107(3) -0.0019(3) -0.0011(3)
N16 0.0394(6) 0.0404(6) 0.0539(8) -0.0159(6) -0.0026(6) -0.0137(5)
N18 0.0389(7) 0.0349(6) 0.0387(6) 0.0012(5) -0.0076(5) -0.0066(5)
C52 0.0258(5) 0.0292(5) 0.0332(5) -0.0132(4) -0.0096(4) 0.0046(4)
C56 0.0301(5) 0.0294(5) 0.0321(5) 0.0023(4) -0.0112(4) -0.0016(4)
C47 0.0219(4) 0.0234(4) 0.0322(5) -0.0104(4) 0.0021(4) -0.0034(4)
C35 0.0313(5) 0.0298(5) 0.0299(5) -0.0011(4) -0.0165(4) -0.0010(4)
C64 0.0279(5) 0.0280(5) 0.0249(5) -0.0033(4) -0.0030(4) -0.0063(4)
C60 0.0235(5) 0.0374(6) 0.0313(5) -0.0029(4) -0.0110(4) -0.0075(4)
C62 0.0345(6) 0.0338(5) 0.0273(5) -0.0025(4) -0.0067(4) -0.0150(5)
C37 0.0244(5) 0.0384(6) 0.0190(4) 0.0006(4) -0.0079(4) -0.0048(4)
C58 0.0243(6) 0.0311(6) 0.0305(6) 0.0062(5) -0.0089(5) -0.0061(4)
C69 0.0321(6) 0.0311(5) 0.0300(5) -0.0123(4) -0.0161(5) 0.0068(4)
C59 0.0278(6) 0.0351(6) 0.0328(6) -0.0007(5) -0.0120(5) -0.0042(5)
C54 0.0466(8) 0.0284(5) 0.0479(7) -0.0157(5) -0.0281(6) 0.0146(5)
C55 0.0515(8) 0.0204(5) 0.0468(7) -0.0054(5) -0.0236(6) 0.0042(5)
C53 0.0325(6) 0.0370(6) 0.0416(7) -0.0199(5) -0.0178(5) 0.0127(5)
C65 0.0401(7) 0.0364(6) 0.0304(5) 0.0056(5) -0.0157(5) -0.0098(5)
C68 0.0240(5) 0.0345(6) 0.0353(7) -0.0059(5) -0.0012(5) -0.0047(5)
C57 0.0550(9) 0.0347(6) 0.0425(7) -0.0093(5) -0.0179(7) -0.0003(6)
C61 0.0363(7) 0.0445(8) 0.0631(10) -0.0178(7) -0.0212(7) 0.0054(6)
C63 0.0356(7) 0.0681(11) 0.0508(9) -0.0293(8) -0.0119(6) -0.0030(7)
C67 0.049(7) 0.063(8) 0.061(8) -0.009(5) -0.028(6) 0.001(5)
S5 0.035(2) 0.034(2) 0.0289(18) -0.0043(15) -0.0067(15) -0.0034(16)
O10 0.052(8) 0.032(5) 0.026(5) -0.008(4) -0.009(5) -0.004(5)
O9 0.058(10) 0.044(6) 0.059(8) 0.017(7) -0.006(6) -0.017(7)
N21 0.048(6) 0.031(6) 0.029(6) -0.010(4) -0.009(5) 0.004(5)
S6 0.052(3) 0.042(2) 0.0239(18) -0.0121(16) 0.0002(17) -0.020(2)
F14 0.050(6) 0.090(13) 0.065(8) -0.009(8) -0.029(6) 0.020(8)
F15 0.083(10) 0.065(7) 0.059(7) -0.005(6) -0.041(6) -0.007(7)
F13 0.054(9) 0.069(7) 0.084(10) -0.012(7) -0.040(8) -0.002(6)
O12 0.086(11) 0.043(6) 0.048(8) -0.010(5) -0.033(8) -0.023(5)
O11 0.066(10) 0.094(11) 0.040(6) -0.043(8) 0.001(6) -0.029(8)
C66 0.053(7) 0.065(7) 0.038(6) -0.017(6) -0.013(5) -0.013(6)
F18 0.069(8) 0.117(11) 0.075(10) -0.020(9) -0.007(6) -0.047(9)
F17 0.057(8) 0.092(10) 0.041(5) -0.023(6) -0.016(5) -0.002(7)
F16 0.073(12) 0.068(7) 0.112(14) -0.017(7) -0.038(10) 0.000(6)
N14 0.0251(16) 0.0254(11) 0.017(2) -0.0087(12) -0.0090(16) -0.0003(11)
N15 0.0222(9) 0.023(2) 0.0179(10) -0.0070(14) -0.0077(7) -0.0042(14)
C39 0.0227(9) 0.018(2) 0.0178(10) -0.0010(16) -0.0069(8) -0.0029(17)
C38 0.013(2) 0.0229(13) 0.0196(18) -0.0064(11) -0.0055(19) 0.0022(15)

loop_
_atom_type_symbol
_atom_type_description
_atom_type_scat_dispersion_real
_atom_type_scat_dispersion_imag
_atom_type_scat_source
C C 0.0019 0.0015 'International Tables Vol C Tables 4.2.6.8 and 6.1.1.4'
H H 0.0000 0.0000 'International Tables Vol C Tables 4.2.6.8 and 6.1.1.4'
F F 0.0124 0.0097 'International Tables Vol C Tables 4.2.6.8 and 6.1.1.4'
Fe Fe 0.2961 0.8007 'International Tables Vol C Tables 4.2.6.8 and 6.1.1.4'
N N 0.0037 0.0031 'International Tables Vol C Tables 4.2.6.8 and 6.1.1.4'
O O 0.0071 0.0057 'International Tables Vol C Tables 4.2.6.8 and 6.1.1.4'
S S 0.1048 0.1164 'International Tables Vol C Tables 4.2.6.8 and 6.1.1.4'

loop_
_geom_angle_atom_site_label_1
_geom_angle_atom_site_label_2
_geom_angle_atom_site_label_3
_geom_angle
_geom_angle_site_symmetry_1
_geom_angle_site_symmetry_3
_geom_angle_publ_flag
N5 Fe1 N4 94.77(3) . . ?
N5 Fe1 N6 94.06(3) . . ?
N3 Fe1 N5 174.53(3) . . ?
N3 Fe1 N4 87.74(3) . . ?
N3 Fe1 N6 80.93(3) . . ?
N2 Fe1 N5 80.92(3) . . ?
N2 Fe1 N4 175.68(3) . . ?
N2 Fe1 N3 96.58(3) . . ?
N2 Fe1 N6 87.27(3) . . ?
N1 Fe1 N5 89.56(3) . . ?
N1 Fe1 N4 81.22(3) . . ?
N1 Fe1 N3 95.63(3) . . ?
N1 Fe1 N2 98.43(3) . . ?
N1 Fe1 N6 173.68(3) . . ?
N6 Fe1 N4 93.30(3) . . ?
O3 S2 O4 118.39(6) . . ?
O3 S2 N19 116.88(5) . . ?
O3 S2 C64 104.73(5) . . ?
O4 S2 N19 108.92(6) . . ?
O4 S2 C64 104.51(5) . . ?
N19 S2 C64 100.97(6) . . ?
O6 S3 O5 118.36(6) . . ?
O6 S3 N20 114.97(6) . . ?
O6 S3 C69 104.45(6) . . ?
O5 S3 N20 108.37(5) . . ?
O5 S3 C69 103.19(6) . . ?
N20 S3 C69 106.01(6) . . ?
O1 S1 O2 118.77(7) . . ?
O1 S1 N19 116.83(6) . . ?
O1 S1 C65 104.35(6) . . ?
O2 S1 N19 108.89(6) . . ?
O2 S1 C65 104.00(7) . . ?
N19 S1 C65 101.46(6) . . ?
O7 S4 N20 116.63(6) . . ?
O7 S4 C68 105.36(7) . . ?
O8 S4 O7 118.56(7) . . ?
O8 S4 N20 110.07(6) . . ?
O8 S4 C68 103.26(7) . . ?
N20 S4 C68 100.07(7) . . ?
C24 N5 Fe1 113.94(6) . . ?
C28 N5 Fe1 127.99(6) . . ?
C28 N5 C24 117.98(8) . . ?
C12 N4 Fe1 128.75(6) . . ?
C12 N4 C8 118.08(8) . . ?
C8 N4 Fe1 113.02(6) . . ?
C40 N3 Fe1 115.64(6) . . ?
C40 N3 C5 118.30(8) . . ?
C5 N3 Fe1 125.89(6) . . ?
C23 N2 Fe1 115.09(6) . . ?
C23 N2 C3 118.16(8) . . ?
C3 N2 Fe1 126.32(6) . . ?
C1 N1 Fe1 125.76(6) . . ?
C7 N1 Fe1 115.98(6) . . ?
C7 N1 C1 118.22(8) . . ?
C41 N6 Fe1 114.08(6) . . ?
C45 N6 Fe1 127.53(6) . . ?
C45 N6 C41 118.39(8) . . ?
C4 N7 C6 120.01(9) . . ?
C2 N7 C4 119.30(9) . . ?
C2 N7 C6 120.38(8) . . ?
C14 N8 C17 117.88(9) . . ?
C22 N9 C18 117.48(9) . . ?
C50 N10 C47 118.21(10) . . ?
C32 N12 C33 124.5(6) . . ?
C55 N11 C51 117.11(13) . . ?
N4 C12 H12 118.4 . . ?
N4 C12 C11 123.17(8) . . ?
C11 C12 H12 118.4 . . ?
S1 N19 S2 125.04(6) . . ?
C019 N13 C37 122.6(6) . . ?
C45 C44 C46 118.66(9) . . ?
C43 C44 C45 118.13(9) . . ?
C43 C44 C46 123.20(9) . . ?
N5 C24 C25 122.36(8) . . ?
N5 C24 C23 112.63(8) . . ?
C25 C24 C23 125.01(8) . . ?
C17 C16 H16 120.6 . . ?
C15 C16 H16 120.6 . . ?
C15 C16 C17 118.84(9) . . ?
N13 C019 C34 124.0(5) . . ?
N13 C019 C32 119.9(4) . . ?
C34 C019 C32 116.0(4) . . ?
N14 C019 C32 121.9(4) . . ?
N14 C019 C39 122.2(5) . . ?
C39 C019 C32 115.8(4) . . ?
N9 C18 C17 116.28(9) . . ?
N9 C18 C19 122.77(9) . . ?
C19 C18 C17 120.94(9) . . ?
N6 C41 C40 113.17(8) . . ?
N6 C41 C42 122.05(8) . . ?
C42 C41 C40 124.78(8) . . ?
N3 C40 C41 115.92(8) . . ?
N3 C40 H40 122.0 . . ?
C41 C40 H40 122.0 . . ?
N5 C28 H28 118.5 . . ?
N5 C28 C27 123.07(8) . . ?
C27 C28 H28 118.5 . . ?
C32 C31 H31 124.2 . . ?
C30 C31 H31 124.2 . . ?
C30 C31 C32 111.6(5) . . ?
C12 C11 C13 119.53(8) . . ?
C10 C11 C12 117.93(8) . . ?
C10 C11 C13 122.54(8) . . ?
C019 C34 H34 124.4 . . ?
C35 C34 C019 111.1(6) . . ?
C35 C34 H34 124.4 . . ?
C25 C26 H26 120.5 . . ?
C25 C26 C27 119.08(9) . . ?
C27 C26 H26 120.5 . . ?
S3 N20 S4 125.32(6) . . ?
N6 C45 C44 123.15(8) . . ?
N6 C45 H45 118.4 . . ?
C44 C45 H45 118.4 . . ?
C30 C29 C27 120.58(9) . . ?
C30 C29 C33 117.28(9) . . ?
C33 C29 C27 122.14(9) . . ?
C24 C25 C26 118.94(8) . . ?
C24 C25 H25 120.5 . . ?
C26 C25 H25 120.5 . . ?
C28 C27 C29 119.14(8) . . ?
C26 C27 C28 118.24(8) . . ?
C26 C27 C29 122.62(8) . . ?
N8 C17 C16 122.60(9) . . ?
N8 C17 C18 117.22(8) . . ?
C16 C17 C18 120.18(9) . . ?
N2 C23 C24 116.07(8) . . ?
N2 C23 H23 122.0 . . ?
C24 C23 H23 122.0 . . ?
N12 C32 C019 121.3(4) . . ?
N12 C32 C31 122.8(4) . . ?
C31 C32 C019 115.9(3) . . ?
N15 C32 C019 121.9(4) . . ?
N15 C32 C38 122.6(5) . . ?
C38 C32 C019 115.5(4) . . ?
N3 C5 H5A 109.4 . . ?
N3 C5 H5B 109.4 . . ?
N3 C5 C6 111.30(8) . . ?
H5A C5 H5B 108.0 . . ?
C6 C5 H5A 109.4 . . ?
C6 C5 H5B 109.4 . . ?
C18 C19 H19 120.7 . . ?
C20 C19 C18 118.65(10) . . ?
C20 C19 H19 120.7 . . ?
N1 C1 H1A 109.5 . . ?
N1 C1 H1B 109.5 . . ?
N1 C1 C2 110.68(8) . . ?
H1A C1 H1B 108.1 . . ?
C2 C1 H1A 109.5 . . ?
C2 C1 H1B 109.5 . . ?
N4 C8 C7 113.14(8) . . ?
N4 C8 C9 122.30(9) . . ?
C9 C8 C7 124.56(8) . . ?
C41 C42 H42 120.5 . . ?
C41 C42 C43 119.09(9) . . ?
C43 C42 H42 120.5 . . ?
N2 C3 H3A 109.4 . . ?
N2 C3 H3B 109.4 . . ?
N2 C3 C4 111.22(7) . . ?
H3A C3 H3B 108.0 . . ?
C4 C3 H3A 109.4 . . ?
C4 C3 H3B 109.4 . . ?
C48 C46 C44 122.03(9) . . ?
C47 C46 C44 121.07(9) . . ?
C47 C46 C48 116.90(9) . . ?
N1 C7 C8 116.08(8) . . ?
N1 C7 H7 122.0 . . ?
C8 C7 H7 122.0 . . ?
C16 C15 H15 120.2 . . ?
C16 C15 C13 119.70(9) . . ?
C13 C15 H15 120.2 . . ?
N7 C4 C3 114.81(8) . . ?
N7 C4 H4A 108.6 . . ?
N7 C4 H4B 108.6 . . ?
C3 C4 H4A 108.6 . . ?
C3 C4 H4B 108.6 . . ?
H4A C4 H4B 107.5 . . ?
N8 C14 H14 118.0 . . ?
N8 C14 C13 123.94(10) . . ?
C13 C14 H14 118.0 . . ?
C15 C13 C11 121.69(8) . . ?
C15 C13 C14 117.01(9) . . ?
C14 C13 C11 121.30(9) . . ?
C31 C30 H30 117.3 . . ?
C29 C30 C31 125.3(3) . . ?
C29 C30 H30 117.3 . . ?
C29 C30 H30A 121.4 . . ?
N15 C30 C29 117.1(3) . . ?
N15 C30 H30A 121.4 . . ?
C11 C10 H10 120.3 . . ?
C9 C10 C11 119.41(8) . . ?
C9 C10 H10 120.3 . . ?
N12 C33 C29 118.3(3) . . ?
N12 C33 H33 120.8 . . ?
C29 C33 H33 120.8 . . ?
C29 C33 H33A 117.2 . . ?
C29 C33 C38 125.6(4) . . ?
C38 C33 H33A 117.2 . . ?
C19 C20 H20 120.5 . . ?
C21 C20 C19 119.06(10) . . ?
C21 C20 H20 120.5 . . ?
N7 C6 C5 114.90(8) . . ?
N7 C6 H6A 108.5 . . ?
N7 C6 H6B 108.5 . . ?
C5 C6 H6A 108.5 . . ?
C5 C6 H6B 108.5 . . ?
H6A C6 H6B 107.5 . . ?
C8 C9 H9 120.5 . . ?
C10 C9 C8 118.99(9) . . ?
C10 C9 H9 120.5 . . ?
C48 C49 H49 120.5 . . ?
C48 C49 C50 119.00(10) . . ?
C50 C49 H49 120.5 . . ?
C46 C48 H48 120.2 . . ?
C49 C48 C46 119.64(10) . . ?
C49 C48 H48 120.2 . . ?
C35 C36 H36 120.7 . . ?
C37 C36 H36 120.7 . . ?
C37 C36 C35 118.53(10) . . ?
C44 C43 H43 120.4 . . ?
C42 C43 C44 119.17(9) . . ?
C42 C43 H43 120.4 . . ?
N11 C51 C50 116.58(11) . . ?
N11 C51 C52 122.82(10) . . ?
C52 C51 C50 120.60(11) . . ?
N10 C50 C49 122.27(10) . . ?
N10 C50 C51 116.38(10) . . ?
C49 C50 C51 121.36(10) . . ?
C20 C21 H21 120.8 . . ?
C20 C21 C22 118.43(10) . . ?
C22 C21 H21 120.8 . . ?
N9 C22 C21 123.57(11) . . ?
N9 C22 H22 118.2 . . ?
C21 C22 H22 118.2 . . ?
N7 C2 C1 113.76(8) . . ?
N7 C2 H2A 108.8 . . ?
N7 C2 H2B 108.8 . . ?
C1 C2 H2A 108.8 . . ?
C1 C2 H2B 108.8 . . ?
H2A C2 H2B 107.7 . . ?
C51 C52 H52 120.5 . . ?
C51 C52 C53 118.95(13) . . ?
C53 C52 H52 120.5 . . ?
N17 C56 C57 177.75(16) . . ?
N10 C47 C46 123.99(10) . . ?
N10 C47 H47 118.0 . . ?
C46 C47 H47 118.0 . . ?
C34 C35 H35 117.6 . . ?
C36 C35 C34 124.8(4) . . ?
C36 C35 H35A 121.5 . . ?
C36 C35 H35 117.6 . . ?
N14 C35 C36 117.0(4) . . ?
N14 C35 H35A 121.5 . . ?
F4 C64 S2 110.10(8) . . ?
F4 C64 F6 108.49(10) . . ?
F4 C64 F5 108.47(10) . . ?
F6 C64 S2 111.14(8) . . ?
F6 C64 F5 108.59(11) . . ?
F5 C64 S2 109.97(8) . . ?
N010 C60 C61 179.08(16) . . ?
N16 C62 C63 179.80(16) . . ?
N13 C37 C36 118.4(3) . . ?
N13 C37 H37 120.8 . . ?
C36 C37 H37 120.8 . . ?
C36 C37 H37A 117.7 . . ?
C36 C37 C39 124.5(4) . . ?
C39 C37 H37A 117.7 . . ?
N18 C58 C59 179.12(17) . . ?
F8 C69 S3 111.14(8) . . ?
F7 C69 S3 108.74(10) . . ?
F7 C69 F8 108.83(10) . . ?
F9 C69 S3 110.63(9) . . ?
F9 C69 F8 107.97(12) . . ?
F9 C69 F7 109.50(12) . . ?
C58 C59 H59A 109.5 . . ?
C58 C59 H59B 109.5 . . ?
C58 C59 H59C 109.5 . . ?
H59A C59 H59B 109.5 . . ?
H59A C59 H59C 109.5 . . ?
H59B C59 H59C 109.5 . . ?
C55 C54 H54 120.7 . . ?
C53 C54 H54 120.7 . . ?
C53 C54 C55 118.68(12) . . ?
N11 C55 C54 123.68(14) . . ?
N11 C55 H55 118.2 . . ?
C54 C55 H55 118.2 . . ?
C52 C53 H53 120.6 . . ?
C54 C53 C52 118.74(13) . . ?
C54 C53 H53 120.6 . . ?
F2 C65 S1 110.66(9) . . ?
F3 C65 S1 111.02(10) . . ?
F3 C65 F2 108.72(13) . . ?
F3 C65 F1 108.82(11) . . ?
F1 C65 S1 110.28(11) . . ?
F1 C65 F2 107.24(12) . . ?
F10 C68 S4 111.24(10) . . ?
F10 C68 F11 108.47(13) . . ?
F12 C68 S4 111.70(10) . . ?
F12 C68 F10 108.94(13) . . ?
F12 C68 F11 108.05(13) . . ?
F11 C68 S4 108.35(11) . . ?
C56 C57 H57A 109.5 . . ?
C56 C57 H57B 109.5 . . ?
C56 C57 H57C 109.5 . . ?
H57A C57 H57B 109.5 . . ?
H57A C57 H57C 109.5 . . ?
H57B C57 H57C 109.5 . . ?
C60 C61 H61A 109.5 . . ?
C60 C61 H61B 109.5 . . ?
C60 C61 H61C 109.5 . . ?
H61A C61 H61B 109.5 . . ?
H61A C61 H61C 109.5 . . ?
H61B C61 H61C 109.5 . . ?
C62 C63 H63A 109.5 . . ?
C62 C63 H63B 109.5 . . ?
C62 C63 H63C 109.5 . . ?
H63A C63 H63B 109.5 . . ?
H63A C63 H63C 109.5 . . ?
H63B C63 H63C 109.5 . . ?
F14 C67 S5 107.5(13) . . ?
F15 C67 S5 110.0(13) . . ?
F15 C67 F14 107.2(17) . . ?
F13 C67 S5 111.9(12) . . ?
F13 C67 F14 110.9(18) . . ?
F13 C67 F15 109.2(16) . . ?
O10 S5 C67 104.3(9) . . ?
O10 S5 O9 117.5(10) . . ?
O10 S5 N21 116.8(9) . . ?
O9 S5 C67 104.4(10) . . ?
O9 S5 N21 108.7(10) . . ?
N21 S5 C67 103.2(10) . . ?
S5 N21 S6 123.9(10) . . ?
N21 S6 C66 101.0(9) . . ?
O12 S6 N21 115.6(10) . . ?
O12 S6 C66 105.8(9) . . ?
O11 S6 N21 108.3(9) . . ?
O11 S6 O12 119.2(12) . . ?
O11 S6 C66 104.7(11) . . ?
F18 C66 S6 107.6(14) . . ?
F18 C66 F17 106.7(16) . . ?
F17 C66 S6 110.1(12) . . ?
F16 C66 S6 108.5(13) . . ?
F16 C66 F18 114.7(19) . . ?
F16 C66 F17 109.2(17) . . ?
C019 N14 C35 124.8(6) . . ?
C32 N15 C30 125.7(6) . . ?
C019 C39 H39 123.9 . . ?
C37 C39 C019 112.1(6) . . ?
C37 C39 H39 123.9 . . ?
C32 C38 H38 124.5 . . ?
C33 C38 C32 111.0(6) . . ?
C33 C38 H38 124.5 . . ?

loop_
_geom_bond_atom_site_label_1
_geom_bond_atom_site_label_2
_geom_bond_distance
_geom_bond_site_symmetry_2
_geom_bond_publ_flag
Fe1 N5 1.9605(8) . ?
Fe1 N4 1.9829(7) . ?
Fe1 N3 1.9601(8) . ?
Fe1 N2 1.9588(8) . ?
Fe1 N1 1.9393(8) . ?
Fe1 N6 1.9692(8) . ?
S2 O3 1.4293(9) . ?
S2 O4 1.4298(9) . ?
S2 N19 1.5749(11) . ?
S2 C64 1.8299(12) . ?
S3 O6 1.4280(9) . ?
S3 O5 1.4305(9) . ?
S3 N20 1.5684(11) . ?
S3 C69 1.8332(13) . ?
S1 O1 1.4236(10) . ?
S1 O2 1.4358(11) . ?
S1 N19 1.5729(11) . ?
S1 C65 1.8265(14) . ?
S4 O7 1.4295(11) . ?
S4 O8 1.4295(10) . ?
S4 N20 1.5756(11) . ?
S4 C68 1.8305(15) . ?
F4 C64 1.3174(14) . ?
F6 C64 1.3244(14) . ?
F8 C69 1.3294(15) . ?
F5 C64 1.3266(14) . ?
F2 C65 1.3284(17) . ?
F10 C68 1.3225(18) . ?
F12 C68 1.3206(18) . ?
N5 C24 1.3614(11) . ?
N5 C28 1.3367(11) . ?
F3 C65 1.3230(17) . ?
F1 C65 1.3254(16) . ?
N4 C12 1.3360(12) . ?
N4 C8 1.3586(12) . ?
N3 C40 1.2860(12) . ?
N3 C5 1.4668(12) . ?
F7 C69 1.3201(18) . ?
N2 C23 1.2876(12) . ?
N2 C3 1.4656(12) . ?
F9 C69 1.3182(16) . ?
N1 C1 1.4609(12) . ?
N1 C7 1.2857(12) . ?
N6 C41 1.3566(12) . ?
N6 C45 1.3355(11) . ?
N7 C4 1.4354(13) . ?
N7 C6 1.4367(14) . ?
N7 C2 1.4347(14) . ?
F11 C68 1.3291(19) . ?
N8 C17 1.3404(13) . ?
N8 C14 1.3351(13) . ?
N9 C18 1.3446(14) . ?
N9 C22 1.3385(15) . ?
N10 C50 1.3334(15) . ?
N10 C47 1.3341(14) . ?
N010 C60 1.1393(17) . ?
N12 C32 1.309(8) . ?
N12 C33 1.330(8) . ?
N11 C51 1.3465(16) . ?
N11 C55 1.3405(16) . ?
C12 H12 0.9500 . ?
C12 C11 1.3986(12) . ?
N13 C019 1.314(8) . ?
N13 C37 1.348(8) . ?
C44 C45 1.3971(13) . ?
C44 C46 1.4763(13) . ?
C44 C43 1.3917(14) . ?
C24 C25 1.3845(13) . ?
C24 C23 1.4516(13) . ?
C16 H16 0.9500 . ?
C16 C17 1.3910(13) . ?
C16 C15 1.3795(14) . ?
C019 C34 1.437(8) . ?
C019 C32 1.4855(13) . ?
C019 N14 1.305(8) . ?
C019 C39 1.427(9) . ?
C18 C17 1.4834(14) . ?
C18 C19 1.3892(14) . ?
C41 C40 1.4519(13) . ?
C41 C42 1.3886(13) . ?
C40 H40 0.9500 . ?
C28 H28 0.9500 . ?
C28 C27 1.3971(13) . ?
C31 H31 0.9500 . ?
C31 C32 1.430(8) . ?
C31 C30 1.398(9) . ?
C11 C13 1.4734(13) . ?
C11 C10 1.3922(14) . ?
C34 H34 0.9500 . ?
C34 C35 1.403(9) . ?
C26 H26 0.9500 . ?
C26 C25 1.3915(14) . ?
C26 C27 1.3932(13) . ?
N17 C56 1.1421(17) . ?
C45 H45 0.9500 . ?
C29 C27 1.4724(13) . ?
C29 C30 1.3913(15) . ?
C29 C33 1.3931(15) . ?
C25 H25 0.9500 . ?
C23 H23 0.9500 . ?
C32 N15 1.294(8) . ?
C32 C38 1.433(9) . ?
C5 H5A 0.9900 . ?
C5 H5B 0.9900 . ?
C5 C6 1.5375(14) . ?
C19 H19 0.9500 . ?
C19 C20 1.3875(15) . ?
C1 H1A 0.9900 . ?
C1 H1B 0.9900 . ?
C1 C2 1.5351(15) . ?
C8 C7 1.4477(13) . ?
C8 C9 1.3857(13) . ?
C42 H42 0.9500 . ?
C42 C43 1.3910(14) . ?
C3 H3A 0.9900 . ?
C3 H3B 0.9900 . ?
C3 C4 1.5334(14) . ?
C46 C48 1.3961(15) . ?
C46 C47 1.3914(14) . ?
C7 H7 0.9500 . ?
C15 H15 0.9500 . ?
C15 C13 1.3958(14) . ?
C4 H4A 0.9900 . ?
C4 H4B 0.9900 . ?
C14 H14 0.9500 . ?
C14 C13 1.3970(13) . ?
C30 H30 0.9500 . ?
C30 H30A 0.9500 . ?
C30 N15 1.336(8) . ?
C10 H10 0.9500 . ?
C10 C9 1.3857(14) . ?
C33 H33 0.9500 . ?
C33 H33A 0.9500 . ?
C33 C38 1.401(9) . ?
C20 H20 0.9500 . ?
C20 C21 1.3814(16) . ?
C6 H6A 0.9900 . ?
C6 H6B 0.9900 . ?
C9 H9 0.9500 . ?
C49 H49 0.9500 . ?
C49 C48 1.3774(14) . ?
C49 C50 1.3915(16) . ?
C48 H48 0.9500 . ?
C36 H36 0.9500 . ?
C36 C35 1.3885(17) . ?
C36 C37 1.3795(17) . ?
C43 H43 0.9500 . ?
C51 C50 1.4875(14) . ?
C51 C52 1.3843(17) . ?
C21 H21 0.9500 . ?
C21 C22 1.3844(16) . ?
C22 H22 0.9500 . ?
C2 H2A 0.9900 . ?
C2 H2B 0.9900 . ?
N16 C62 1.1299(19) . ?
N18 C58 1.143(2) . ?
C52 H52 0.9500 . ?
C52 C53 1.3900(16) . ?
C56 C57 1.461(2) . ?
C47 H47 0.9500 . ?
C35 H35A 0.9500 . ?
C35 H35 0.9500 . ?
C35 N14 1.338(9) . ?
C60 C61 1.454(2) . ?
C62 C63 1.448(2) . ?
C37 H37 0.9500 . ?
C37 H37A 0.9500 . ?
C37 C39 1.386(10) . ?
C58 C59 1.455(2) . ?
C59 H59A 0.9800 . ?
C59 H59B 0.9800 . ?
C59 H59C 0.9800 . ?
C54 H54 0.9500 . ?
C54 C55 1.383(2) . ?
C54 C53 1.376(2) . ?
C55 H55 0.9500 . ?
C53 H53 0.9500 . ?
C57 H57A 0.9800 . ?
C57 H57B 0.9800 . ?
C57 H57C 0.9800 . ?
C61 H61A 0.9800 . ?
C61 H61B 0.9800 . ?
C61 H61C 0.9800 . ?
C63 H63A 0.9800 . ?
C63 H63B 0.9800 . ?
C63 H63C 0.9800 . ?
C67 S5 1.825(14) . ?
C67 F14 1.325(17) . ?
C67 F15 1.318(17) . ?
C67 F13 1.317(16) . ?
S5 O10 1.418(11) . ?
S5 O9 1.428(12) . ?
S5 N21 1.573(12) . ?
N21 S6 1.589(13) . ?
S6 O12 1.436(12) . ?
S6 O11 1.420(12) . ?
S6 C66 1.825(14) . ?
C66 F18 1.335(17) . ?
C66 F17 1.339(16) . ?
C66 F16 1.324(17) . ?
C39 H39 0.9500 . ?
C38 H38 0.9500 . ?

loop_
_geom_torsion_atom_site_label_1
_geom_torsion_atom_site_label_2
_geom_torsion_atom_site_label_3
_geom_torsion_atom_site_label_4
_geom_torsion
_geom_torsion_site_symmetry_1
_geom_torsion_site_symmetry_2
_geom_torsion_site_symmetry_3
_geom_torsion_site_symmetry_4
_geom_torsion_publ_flag
Fe1 N5 C24 C25 -170.80(7) . . . . ?
Fe1 N5 C24 C23 8.83(10) . . . . ?
Fe1 N5 C28 C27 172.90(7) . . . . ?
Fe1 N4 C12 C11 -173.94(7) . . . . ?
Fe1 N4 C8 C7 -8.11(10) . . . . ?
Fe1 N4 C8 C9 172.67(8) . . . . ?
Fe1 N3 C40 C41 -5.30(10) . . . . ?
Fe1 N3 C5 C6 79.51(10) . . . . ?
Fe1 N2 C23 C24 -7.94(11) . . . . ?
Fe1 N2 C3 C4 78.87(9) . . . . ?
Fe1 N1 C1 C2 83.60(9) . . . . ?
Fe1 N1 C7 C8 -2.75(11) . . . . ?
Fe1 N6 C41 C40 1.70(10) . . . . ?
Fe1 N6 C41 C42 -178.39(7) . . . . ?
Fe1 N6 C45 C44 179.81(7) . . . . ?
O3 S2 N19 S1 -10.54(11) . . . . ?
O3 S2 C64 F4 -59.62(9) . . . . ?
O3 S2 C64 F6 -179.86(9) . . . . ?
O3 S2 C64 F5 59.85(10) . . . . ?
N5 C24 C25 C26 -3.23(15) . . . . ?
N5 C24 C23 N2 -0.64(12) . . . . ?
N5 C28 C27 C26 -1.88(14) . . . . ?
N5 C28 C27 C29 178.29(8) . . . . ?
N4 C12 C11 C13 -178.98(8) . . . . ?
N4 C12 C11 C10 1.94(14) . . . . ?
N4 C8 C7 N1 7.29(13) . . . . ?
N4 C8 C9 C10 1.97(15) . . . . ?
N3 C5 C6 N7 -55.26(11) . . . . ?
N2 C3 C4 N7 -56.54(11) . . . . ?
O4 S2 N19 S1 -148.03(8) . . . . ?
O4 S2 C64 F4 65.54(9) . . . . ?
O4 S2 C64 F6 -54.70(10) . . . . ?
O4 S2 C64 F5 -174.99(9) . . . . ?
O7 S4 N20 S3 14.14(12) . . . . ?
O7 S4 C68 F10 57.24(13) . . . . ?
O7 S4 C68 F12 179.21(11) . . . . ?
O7 S4 C68 F11 -61.89(12) . . . . ?
N1 C1 C2 N7 -54.79(11) . . . . ?
N6 C41 C40 N3 2.34(12) . . . . ?
N6 C41 C42 C43 -1.63(15) . . . . ?
O6 S3 N20 S4 28.14(11) . . . . ?
O6 S3 C69 F8 -57.11(11) . . . . ?
O6 S3 C69 F7 62.66(10) . . . . ?
O6 S3 C69 F9 -177.04(10) . . . . ?
O5 S3 N20 S4 163.10(8) . . . . ?
O5 S3 C69 F8 178.55(9) . . . . ?
O5 S3 C69 F7 -61.68(10) . . . . ?
O5 S3 C69 F9 58.61(12) . . . . ?
O1 S1 N19 S2 -16.68(12) . . . . ?
O1 S1 C65 F2 66.29(12) . . . . ?
O1 S1 C65 F3 -172.90(10) . . . . ?
O1 S1 C65 F1 -52.20(11) . . . . ?
O8 S4 N20 S3 -124.67(9) . . . . ?
O8 S4 C68 F10 -177.72(11) . . . . ?
O8 S4 C68 F12 -55.76(13) . . . . ?
O8 S4 C68 F11 63.14(12) . . . . ?
N8 C14 C13 C11 178.07(9) . . . . ?
N8 C14 C13 C15 -1.86(15) . . . . ?
O2 S1 N19 S2 -154.68(9) . . . . ?
O2 S1 C65 F2 -168.55(10) . . . . ?
O2 S1 C65 F3 -47.74(11) . . . . ?
O2 S1 C65 F1 72.96(11) . . . . ?
N9 C18 C17 N8 171.51(9) . . . . ?
N9 C18 C17 C16 -8.27(14) . . . . ?
N9 C18 C19 C20 -1.78(16) . . . . ?
N11 C51 C50 N10 178.85(11) . . . . ?
N11 C51 C50 C49 -1.11(16) . . . . ?
N11 C51 C52 C53 -1.15(18) . . . . ?
C12 N4 C8 C7 175.95(8) . . . . ?
C12 N4 C8 C9 -3.27(13) . . . . ?
C12 C11 C13 C15 38.41(13) . . . . ?
C12 C11 C13 C14 -141.51(10) . . . . ?
C12 C11 C10 C9 -3.21(14) . . . . ?
N19 S2 C64 F4 178.57(8) . . . . ?
N19 S2 C64 F6 58.33(10) . . . . ?
N19 S2 C64 F5 -61.96(10) . . . . ?
N19 S1 C65 F2 -55.54(11) . . . . ?
N19 S1 C65 F3 65.28(11) . . . . ?
N19 S1 C65 F1 -174.02(9) . . . . ?
N13 C019 C34 C35 3.0(13) . . . . ?
N13 C019 C32 N12 164.7(7) . . . . ?
N13 C019 C32 C31 -13.3(7) . . . . ?
C44 C46 C48 C49 179.66(10) . . . . ?
C44 C46 C47 N10 -179.47(11) . . . . ?
C24 N5 C28 C27 -3.40(13) . . . . ?
C16 C15 C13 C11 -178.61(9) . . . . ?
C16 C15 C13 C14 1.31(14) . . . . ?
C019 N13 C37 C36 9.0(8) . . . . ?
C019 C34 C35 C36 1.7(13) . . . . ?
C019 C32 N15 C30 -177.8(6) . . . . ?
C019 C32 C38 C33 -174.2(6) . . . . ?
C18 N9 C22 C21 0.24(18) . . . . ?
C18 C19 C20 C21 0.51(16) . . . . ?
C41 N6 C45 C44 -0.09(13) . . . . ?
C41 C42 C43 C44 0.30(15) . . . . ?
C40 N3 C5 C6 -105.53(10) . . . . ?
C40 C41 C42 C43 178.27(9) . . . . ?
C28 N5 C24 C25 6.01(13) . . . . ?
C28 N5 C24 C23 -174.37(8) . . . . ?
C11 C10 C9 C8 1.37(15) . . . . ?
C34 C019 C32 N12 -11.0(9) . . . . ?
C34 C019 C32 C31 171.0(8) . . . . ?
N20 S3 C69 F8 64.72(11) . . . . ?
N20 S3 C69 F7 -175.51(9) . . . . ?
N20 S3 C69 F9 -55.21(12) . . . . ?
N20 S4 C68 F10 -64.15(12) . . . . ?
N20 S4 C68 F12 57.82(12) . . . . ?
N20 S4 C68 F11 176.72(11) . . . . ?
C45 N6 C41 C40 -178.39(8) . . . . ?
C45 N6 C41 C42 1.52(13) . . . . ?
C45 C44 C46 C48 -38.26(14) . . . . ?
C45 C44 C46 C47 140.76(10) . . . . ?
C45 C44 C43 C42 1.03(15) . . . . ?
C29 C30 N15 C32 -8.7(12) . . . . ?
C29 C33 C38 C32 -7.6(12) . . . . ?
C25 C24 C23 N2 178.97(9) . . . . ?
C25 C26 C27 C28 4.66(14) . . . . ?
C25 C26 C27 C29 -175.52(9) . . . . ?
C27 C26 C25 C24 -2.24(15) . . . . ?
C27 C29 C30 C31 179.1(6) . . . . ?
C27 C29 C30 N15 -175.2(6) . . . . ?
C27 C29 C33 N12 176.9(5) . . . . ?
C27 C29 C33 C38 -176.5(7) . . . . ?
C17 N8 C14 C13 0.55(15) . . . . ?
C17 C16 C15 C13 0.38(15) . . . . ?
C17 C18 C19 C20 177.09(9) . . . . ?
C23 N2 C3 C4 -109.09(9) . . . . ?
C23 C24 C25 C26 177.20(9) . . . . ?
C32 N12 C33 C29 4.7(12) . . . . ?
C32 C019 C34 C35 178.4(6) . . . . ?
C32 C019 N14 C35 -178.2(7) . . . . ?
C32 C019 C39 C37 -174.4(5) . . . . ?
C32 C31 C30 C29 3.1(11) . . . . ?
C5 N3 C40 C41 179.22(8) . . . . ?
C19 C18 C17 N8 -7.44(14) . . . . ?
C19 C18 C17 C16 172.78(9) . . . . ?
C19 C20 C21 C22 1.00(17) . . . . ?
C1 N1 C7 C8 179.26(8) . . . . ?
C8 N4 C12 C11 1.27(13) . . . . ?
C42 C41 C40 N3 -177.57(9) . . . . ?
C3 N2 C23 C24 179.13(8) . . . . ?
C46 C44 C45 N6 179.62(8) . . . . ?
C46 C44 C43 C42 -179.81(9) . . . . ?
C7 N1 C1 C2 -98.63(10) . . . . ?
C7 C8 C9 C10 -177.16(9) . . . . ?
C15 C16 C17 N8 -1.80(15) . . . . ?
C15 C16 C17 C18 177.97(9) . . . . ?
C4 N7 C6 C5 113.66(10) . . . . ?
C4 N7 C2 C1 -73.48(11) . . . . ?
C14 N8 C17 C16 1.33(15) . . . . ?
C14 N8 C17 C18 -178.45(9) . . . . ?
C13 C11 C10 C9 177.74(9) . . . . ?
C30 C31 C32 N12 -1.7(12) . . . . ?
C30 C31 C32 C019 176.3(5) . . . . ?
C30 C29 C27 C28 -45.36(13) . . . . ?
C30 C29 C27 C26 134.82(11) . . . . ?
C30 C29 C33 N12 -3.1(6) . . . . ?
C30 C29 C33 C38 3.4(7) . . . . ?
C10 C11 C13 C15 -142.56(10) . . . . ?
C10 C11 C13 C14 37.52(14) . . . . ?
C33 N12 C32 C019 180.0(6) . . . . ?
C33 N12 C32 C31 -2.2(13) . . . . ?
C33 C29 C27 C28 134.61(10) . . . . ?
C33 C29 C27 C26 -45.20(14) . . . . ?
C33 C29 C30 C31 -0.8(6) . . . . ?
C33 C29 C30 N15 4.8(6) . . . . ?
C20 C21 C22 N9 -1.44(19) . . . . ?
C6 N7 C4 C3 -70.78(12) . . . . ?
C6 N7 C2 C1 112.93(10) . . . . ?
C9 C8 C7 N1 -173.51(9) . . . . ?
C48 C46 C47 N10 -0.40(18) . . . . ?
C48 C49 C50 N10 -0.68(17) . . . . ?
C48 C49 C50 C51 179.29(10) . . . . ?
C36 C35 N14 C019 -5.1(14) . . . . ?
C36 C37 C39 C019 -10.2(10) . . . . ?
C43 C44 C45 N6 -1.18(14) . . . . ?
C43 C44 C46 C48 142.58(11) . . . . ?
C43 C44 C46 C47 -38.39(15) . . . . ?
C51 N11 C55 C54 0.0(2) . . . . ?
C51 C52 C53 C54 0.08(18) . . . . ?
C50 N10 C47 C46 -0.34(19) . . . . ?
C50 C49 C48 C46 -0.10(16) . . . . ?
C50 C51 C52 C53 178.16(10) . . . . ?
C22 N9 C18 C17 -177.53(10) . . . . ?
C22 N9 C18 C19 1.40(16) . . . . ?
C2 N7 C4 C3 115.60(10) . . . . ?
C2 N7 C6 C5 -72.79(12) . . . . ?
C52 C51 C50 N10 -0.50(16) . . . . ?
C52 C51 C50 C49 179.53(11) . . . . ?
C47 N10 C50 C49 0.89(17) . . . . ?
C47 N10 C50 C51 -179.08(10) . . . . ?
C47 C46 C48 C49 0.60(15) . . . . ?
C35 C36 C37 N13 -4.3(4) . . . . ?
C35 C36 C37 C39 5.8(5) . . . . ?
C64 S2 N19 S1 102.33(9) . . . . ?
C37 N13 C019 C34 -8.6(11) . . . . ?
C37 N13 C019 C32 176.1(4) . . . . ?
C37 C36 C35 C34 -1.0(7) . . . . ?
C37 C36 C35 N14 2.3(6) . . . . ?
C69 S3 N20 S4 -86.69(9) . . . . ?
C55 N11 C51 C50 -178.22(11) . . . . ?
C55 N11 C51 C52 1.12(18) . . . . ?
C55 C54 C53 C52 0.91(19) . . . . ?
C53 C54 C55 N11 -1.0(2) . . . . ?
C65 S1 N19 S2 96.03(9) . . . . ?
C68 S4 N20 S3 127.10(9) . . . . ?
C67 S5 N21 S6 -102.1(16) . . . . ?
S5 N21 S6 O12 27.4(19) . . . . ?
S5 N21 S6 O11 164.1(16) . . . . ?
S5 N21 S6 C66 -86.2(16) . . . . ?
O10 S5 N21 S6 12(2) . . . . ?
O9 S5 N21 S6 147.4(15) . . . . ?
N21 S6 C66 F18 179.3(14) . . . . ?
N21 S6 C66 F17 63.4(15) . . . . ?
N21 S6 C66 F16 -56.1(16) . . . . ?
F14 C67 S5 O10 58.0(17) . . . . ?
F14 C67 S5 O9 -65.9(17) . . . . ?
F14 C67 S5 N21 -179.5(15) . . . . ?
F15 C67 S5 O10 -58.5(15) . . . . ?
F15 C67 S5 O9 177.7(15) . . . . ?
F15 C67 S5 N21 64.0(15) . . . . ?
F13 C67 S5 O10 180.0(15) . . . . ?
F13 C67 S5 O9 56.1(17) . . . . ?
F13 C67 S5 N21 -57.5(16) . . . . ?
O12 S6 C66 F18 58.5(17) . . . . ?
O12 S6 C66 F17 -57.4(16) . . . . ?
O12 S6 C66 F16 -176.9(16) . . . . ?
O11 S6 C66 F18 -68.3(17) . . . . ?
O11 S6 C66 F17 175.8(15) . . . . ?
O11 S6 C66 F16 56.3(18) . . . . ?
N14 C019 C32 N15 -179.4(9) . . . . ?
N14 C019 C32 C38 -1.1(9) . . . . ?
N14 C019 C39 C37 7.4(11) . . . . ?
N15 C32 C38 C33 4.1(13) . . . . ?
C39 C019 C32 N15 2.4(8) . . . . ?
C39 C019 C32 C38 -179.3(8) . . . . ?
C39 C019 N14 C35 -0.1(15) . . . . ?
C38 C32 N15 C30 4.0(14) . . . . ?
